data_4102466
loop_
_publ_author_name
'Shenshen Hu'
'Jiuyuan Li'
'Junfeng Xiang'
'Jie Pan'
'Sanzhong Luo'
'Jin-Pei Cheng'

_publ_section_title
;
 Asymmetric Supramolecular Primary Amine Catalysis in Aqueous Buffer:
 Connections of Selective Recognition and Asymmetric Catalysis
;
_journal_name_full 'Journal of the American Chemical Society'
_journal_page_first 7216
_journal_page_last 7228
_journal_paper_doi 10.1021/ja102819g
_journal_volume 132
_journal_year 2010
_chemical_absolute_configuration syn
_chemical_formula_sum 'C48 H97 N2 O41.5'
_chemical_formula_weight 1366.28
_chemical_name_systematic
; 
 ? 
;
_space_group_IT_number 1
_symmetry_cell_setting triclinic
_symmetry_space_group_name_Hall 'P 1'
_symmetry_space_group_name_H-M 'P 1'
_atom_sites_solution_hydrogens geom
_atom_sites_solution_primary direct
_atom_sites_solution_secondary difmap
_audit_creation_method SHELXL-97
_cell_angle_alpha 106.355(3)
_cell_angle_beta 103.637(3)
_cell_angle_gamma 91.494(2)
_cell_formula_units_Z 1
_cell_length_a 9.9461(19)
_cell_length_b 12.038(2)
_cell_length_c 14.418(3)
_cell_measurement_reflns_used 5587
_cell_measurement_temperature 173(2)
_cell_measurement_theta_max 27.47
_cell_measurement_theta_min 1.77
_cell_volume 1601.8(5)
_computing_cell_refinement 'CrystalClear (Rigaku Inc., 2008)'
_computing_data_collection 'CrystalClear (Rigaku Inc., 2008)'
_computing_data_reduction 'CrystalClear (Rigaku Inc., 2008)'
_computing_molecular_graphics 'XP in Siemens SHELXTL (Sheldrick, 1994)'
_computing_publication_material 'SHELX97 (Sheldrick, 1997)'
_computing_structure_refinement 'SHELXL-97 (Sheldrick, 1997)'
_computing_structure_solution 'SHELXS-97 (Sheldrick, 1990)'
_diffrn_ambient_temperature 173(2)
_diffrn_detector_area_resol_mean 28.5714
_diffrn_measured_fraction_theta_full 0.999
_diffrn_measured_fraction_theta_max 0.999
_diffrn_measurement_device_type 'MM007HF + CCD (Saturn724+)'
_diffrn_measurement_method '\w scans at fixed \c = 45\%'
_diffrn_radiation_monochromator Confocal
_diffrn_radiation_source 'Rotating Anode'
_diffrn_radiation_type MoK\a
_diffrn_radiation_wavelength 0.71073
_diffrn_reflns_av_R_equivalents 0.0538
_diffrn_reflns_av_sigmaI/netI 0.0439
_diffrn_reflns_limit_h_max 12
_diffrn_reflns_limit_h_min -12
_diffrn_reflns_limit_k_max 15
_diffrn_reflns_limit_k_min -15
_diffrn_reflns_limit_l_max 18
_diffrn_reflns_limit_l_min -18
_diffrn_reflns_number 29033
_diffrn_reflns_theta_full 27.47
_diffrn_reflns_theta_max 27.47
_diffrn_reflns_theta_min 1.77
_exptl_absorpt_coefficient_mu 0.125
_exptl_absorpt_correction_T_max 0.9925
_exptl_absorpt_correction_T_min 0.9791
_exptl_absorpt_correction_type numerical
_exptl_absorpt_process_details 'CrystalClear (Rigaku Inc., 2008)'
_exptl_crystal_colour colorless
_exptl_crystal_density_diffrn 1.416
_exptl_crystal_density_method 'not measured'
_exptl_crystal_description rod
_exptl_crystal_F_000 731
_exptl_crystal_size_max 0.17
_exptl_crystal_size_mid 0.12
_exptl_crystal_size_min 0.06
_refine_diff_density_max 0.443
_refine_diff_density_min -0.234
_refine_diff_density_rms 0.048
_refine_ls_abs_structure_details
;
 Flack parameter cannot be determined correctly because the crystal consists of
 light atoms only, and because the radiation is MoK\a. In the final stage of 
 structure refinement with SHELXL, MERG 3 card was used, i.e. Friedel pairs 
 were merged.
 
 Flack H D (1983), Acta Cryst. A39, 876-881 
;
_refine_ls_abs_structure_Flack -0.2(7)
_refine_ls_extinction_coef 0.0133(16)
_refine_ls_extinction_expression Fc^*^=kFc[1+0.001xFc^2^\l^3^/sin(2\q)]^-1/4^
_refine_ls_extinction_method SHELXL
_refine_ls_goodness_of_fit_ref 1.091
_refine_ls_hydrogen_treatment constr
_refine_ls_matrix_type full
_refine_ls_number_parameters 840
_refine_ls_number_reflns 7328
_refine_ls_number_restraints 3
_refine_ls_restrained_S_all 1.091
_refine_ls_R_factor_all 0.0522
_refine_ls_R_factor_gt 0.0504
_refine_ls_shift/su_max 0.001
_refine_ls_shift/su_mean 0.000
_refine_ls_structure_factor_coef Fsqd
_refine_ls_weighting_details 'calc w=1/[\s^2^(Fo^2^)+(0.0595P)^2^+0.2839P] where P=(Fo^2^+2Fc^2^)/3'
_refine_ls_weighting_scheme calc
_refine_ls_wR_factor_gt 0.1282
_refine_ls_wR_factor_ref 0.1300
_reflns_number_gt 7054
_reflns_number_total 7328
_reflns_threshold_expression >2sigma(I)
_cod_data_source_file ja102819g_si_002.cif
_cod_data_source_block mx3
_cod_depositor_comments
;
The following automatic conversions were performed:

'_exptl_absorpt_correction_type' value 'Numerical' changed to
'numerical' according to the built-in table from CIF Core dictionary
named 'cif_core.dic' version 2.4.1 from 2010-06-29.

Automatic conversion script
Id: cif_fix_values 1715 2011-07-08 13:25:40Z adriana 
;
_cod_original_cell_volume 1601.8(6)
_cod_original_formula_sum 'C48 H97 N2 O41.50'
_cod_database_code 4102466

loop_
_symmetry_equiv_pos_as_xyz
'x, y, z'

loop_
_atom_site_label
_atom_site_type_symbol
_atom_site_fract_x
_atom_site_fract_y
_atom_site_fract_z
_atom_site_U_iso_or_equiv
_atom_site_adp_type
_atom_site_occupancy
_atom_site_symmetry_multiplicity
_atom_site_calc_flag
_atom_site_refinement_flags
_atom_site_disorder_assembly
_atom_site_disorder_group
O1 O 0.6361(3) 0.8422(2) 1.1590(2) 0.0385(6) Uani 1 1 d . . .
O2 O 0.4619(3) 0.7223(2) 1.03127(19) 0.0346(5) Uani 1 1 d . . .
O3 O 0.4774(3) 0.5575(2) 1.1419(2) 0.0425(6) Uani 1 1 d . . .
H3 H 0.3992 0.5562 1.1033 0.051 Uiso 1 1 d R . .
O4 O 0.3830(3) 0.7049(2) 1.2985(2) 0.0380(6) Uani 1 1 d . . .
H4 H 0.3281 0.7511 1.3205 0.046 Uiso 1 1 d R . .
O5 O 0.3682(2) 0.9443(2) 1.29102(18) 0.0320(5) Uani 1 1 d . . .
O6 O 0.7247(3) 1.0435(3) 1.3212(2) 0.0516(7) Uani 1 1 d . . .
H6 H 0.7520 1.1133 1.3538 0.062 Uiso 1 1 d R . .
O7 O 0.4095(3) 1.1229(2) 1.4157(2) 0.0368(6) Uani 1 1 d . . .
O8 O 0.2034(3) 0.8522(2) 1.38332(19) 0.0377(6) Uani 1 1 d . . .
H8 H 0.2000 0.8381 1.4366 0.045 Uiso 1 1 d R . .
O9 O 0.0046(3) 1.0124(2) 1.3984(2) 0.0388(6) Uani 1 1 d . . .
H9 H -0.0577 1.0380 1.3618 0.047 Uiso 1 1 d R . .
O10 O 0.0592(3) 1.2184(2) 1.34671(19) 0.0363(5) Uani 1 1 d . . .
O11 O 0.3776(3) 1.3620(3) 1.4890(2) 0.0512(7) Uani 1 1 d . . .
H11 H 0.3903 1.4350 1.5092 0.061 Uiso 1 1 d R . .
O12 O 0.0857(3) 1.4169(2) 1.36103(18) 0.0339(5) Uani 1 1 d . . .
O13 O -0.1671(3) 1.2571(3) 1.4336(2) 0.0511(8) Uani 1 1 d . . .
H13 H -0.2023 1.3006 1.4763 0.061 Uiso 1 1 d R . .
O14 O -0.3373(3) 1.3217(3) 1.2689(2) 0.0410(6) Uani 1 1 d . . .
H14 H -0.3750 1.3079 1.2077 0.049 Uiso 1 1 d R . .
O15 O -0.1836(2) 1.3407(2) 1.12545(17) 0.0296(5) Uani 1 1 d . . .
O16 O 0.2321(3) 1.4758(3) 1.2267(3) 0.0494(7) Uani 1 1 d . . .
H16 H 0.2723 1.5389 1.2286 0.059 Uiso 1 1 d R . .
O17 O -0.2096(2) 1.4531(2) 1.01651(18) 0.0314(5) Uani 1 1 d . . .
O18 O -0.4641(3) 1.2667(3) 1.0641(2) 0.0406(6) Uani 1 1 d . . .
H18 H -0.5478 1.2766 1.0628 0.049 Uiso 1 1 d R . .
O19 O -0.4753(3) 1.1551(3) 0.8579(2) 0.0459(7) Uani 1 1 d . . .
H19 H -0.4509 1.1132 0.8085 0.055 Uiso 1 1 d R . .
O20 O -0.2336(2) 1.1966(2) 0.79932(17) 0.0296(5) Uani 1 1 d . . .
O21 O 0.0432(3) 1.5027(3) 0.9681(2) 0.0446(7) Uani 1 1 d . . .
H21 H 0.0263 1.5638 1.0072 0.054 Uiso 1 1 d R . .
O22 O -0.1235(2) 1.2155(2) 0.67802(18) 0.0290(5) Uani 1 1 d . . .
O23 O -0.4739(2) 1.0882(2) 0.6527(2) 0.0338(5) Uani 1 1 d . . .
H23 H -0.5110 1.1475 0.6439 0.041 Uiso 1 1 d R . .
O24 O -0.3606(2) 0.8960(2) 0.55083(19) 0.0337(5) Uani 1 1 d . . .
H24 H -0.3133 0.8394 0.5381 0.040 Uiso 1 1 d R . .
O25 O -0.0659(2) 0.9059(2) 0.61796(17) 0.0295(5) Uani 1 1 d . . .
O26 O 0.1746(3) 1.2360(2) 0.7254(2) 0.0363(5) Uani 1 1 d . . .
H26 H 0.1944 1.2215 0.7805 0.044 Uiso 1 1 d R . .
O27 O 0.1221(2) 0.8502(2) 0.55226(18) 0.0312(5) Uani 1 1 d . . .
O28 O -0.2165(3) 0.6973(2) 0.5171(2) 0.0397(6) Uani 1 1 d . . .
H28 H -0.2634 0.6593 0.4597 0.048 Uiso 1 1 d R . .
O29 O -0.0288(3) 0.5533(2) 0.6006(2) 0.0391(6) Uani 1 1 d . . .
H29 H 0.0254 0.5420 0.6507 0.047 Uiso 1 1 d R . .
O30 O 0.2272(2) 0.6769(2) 0.72416(18) 0.0309(5) Uani 1 1 d . . .
O31 O 0.3935(3) 0.8047(2) 0.5707(2) 0.0446(7) Uani 1 1 d . . .
H31 H 0.4645 0.8403 0.5665 0.054 Uiso 1 1 d R . .
O32 O 0.4637(3) 0.6571(2) 0.76744(19) 0.0355(5) Uani 1 1 d . . .
O33 O 0.1578(3) 0.4656(2) 0.7368(3) 0.0468(7) Uani 1 1 d . . .
H33 H 0.1548 0.3932 0.7264 0.056 Uiso 1 1 d R . .
O34 O 0.2974(3) 0.5079(3) 0.9481(2) 0.0444(7) Uani 1 1 d . . .
H34 H 0.2140 0.5055 0.9510 0.053 Uiso 1 1 d R . .
O35 O 0.4770(5) 1.5819(3) 1.5254(3) 0.0801(14) Uani 1 1 d . . .
H35B H 0.5223 1.5752 1.4821 0.096 Uiso 1 1 d R . .
H35C H 0.4384 1.6439 1.5353 0.096 Uiso 1 1 d R . .
O36 O 0.2638(4) 1.3230(3) 1.0523(3) 0.0637(9) Uani 1 1 d . . .
H36C H 0.2467 1.3669 1.0157 0.076 Uiso 1 1 d R . .
H36D H 0.2502 1.3633 1.1065 0.076 Uiso 1 1 d R . .
O37 O -0.1061(4) 0.7645(3) 1.2718(3) 0.0600(9) Uani 1 1 d . . .
H37B H -0.0276 0.8009 1.3018 0.072 Uiso 1 1 d R . .
H37C H -0.1570 0.8180 1.2656 0.072 Uiso 1 1 d R . .
O38 O 0.2578(3) 1.1361(3) 0.8713(3) 0.0567(8) Uani 1 1 d . . .
H38B H 0.3447 1.1394 0.8814 0.068 Uiso 1 1 d R . .
H38C H 0.2500 1.1751 0.9278 0.068 Uiso 1 1 d R . .
O39 O -0.4023(3) 0.5400(3) 0.3619(2) 0.0471(7) Uani 1 1 d . . .
H39B H -0.4740 0.5525 0.3234 0.057 Uiso 1 1 d R . .
H39C H -0.3823 0.4737 0.3338 0.057 Uiso 1 1 d R . .
O40 O -0.5978(3) 1.2785(2) 0.6516(2) 0.0406(6) Uani 1 1 d . . .
H40B H -0.6682 1.2753 0.6739 0.049 Uiso 1 1 d R . .
H40C H -0.6211 1.2977 0.5988 0.049 Uiso 1 1 d R . .
O41 O -0.3241(6) 1.3409(7) 1.5463(4) 0.051(2) Uani 0.602(13) 1 d P A 1
H41B H -0.3985 1.3143 1.5538 0.061 Uiso 0.602(13) 1 d PR A 1
H41C H -0.3364 1.4103 1.5487 0.061 Uiso 0.602(13) 1 d PR A 1
O42 O -0.2838(6) 1.5663(7) 1.6677(5) 0.0584(18) Uani 0.50 1 d P B 1
H42C H -0.3523 1.6029 1.6524 0.070 Uiso 0.50 1 d PR B 1
H42D H -0.2129 1.5921 1.6552 0.070 Uiso 0.50 1 d PR B 1
O41' O -0.2729(10) 1.4288(11) 1.5871(8) 0.061(3) Uani 0.398(13) 1 d P A 2
H41D H -0.3406 1.3808 1.5507 0.073 Uiso 0.398(13) 1 d PR A 2
H41E H -0.2872 1.4889 1.5691 0.073 Uiso 0.398(13) 1 d PR A 2
N1 N 0.7334(3) 0.7126(3) 0.8872(3) 0.0388(7) Uani 1 1 d . . .
H1 H 0.7235 0.6837 0.8202 0.047 Uiso 1 1 d R . .
N2 N 0.9343(4) 0.6940(3) 1.0556(3) 0.0452(8) Uani 1 1 d . . .
H2B H 0.9408 0.7191 1.1224 0.054 Uiso 1 1 d R . .
H2C H 0.8446 0.6616 1.0354 0.054 Uiso 1 1 d R . .
C1 C 0.5278(4) 0.6768(3) 1.1854(3) 0.0374(8) Uani 1 1 d . . .
H1A H 0.6094 0.6827 1.2430 0.045 Uiso 1 1 calc R . .
C2 C 0.4211(4) 0.7495(3) 1.2251(3) 0.0313(7) Uani 1 1 d . . .
H2A H 0.3370 0.7423 1.1689 0.038 Uiso 1 1 calc R . .
C3 C 0.4793(4) 0.8766(3) 1.2688(3) 0.0320(7) Uani 1 1 d . . .
H3A H 0.5540 0.8868 1.3315 0.038 Uiso 1 1 calc R . .
C4 C 0.5379(4) 0.9191(3) 1.1944(3) 0.0349(7) Uani 1 1 d . . .
H4A H 0.4595 0.9184 1.1361 0.042 Uiso 1 1 calc R . .
C5 C 0.5774(4) 0.7262(3) 1.1118(3) 0.0364(8) Uani 1 1 d . . .
H5A H 0.6487 0.6781 1.0860 0.044 Uiso 1 1 calc R . .
C6 C 0.6130(4) 1.0390(4) 1.2374(3) 0.0432(9) Uani 1 1 d . . .
H6A H 0.6496 1.0603 1.1859 0.052 Uiso 1 1 calc R . .
H6B H 0.5475 1.0958 1.2582 0.052 Uiso 1 1 calc R . .
C7 C 0.2395(4) 0.9756(3) 1.4150(3) 0.0334(7) Uani 1 1 d . . .
H7A H 0.2517 1.0046 1.4890 0.040 Uiso 1 1 calc R . .
C8 C 0.1229(4) 1.0358(3) 1.3656(3) 0.0350(7) Uani 1 1 d . . .
H8A H 0.1025 1.0023 1.2914 0.042 Uiso 1 1 calc R . .
C9 C 0.1705(4) 1.1646(3) 1.3949(3) 0.0331(7) Uani 1 1 d . . .
H9A H 0.1886 1.1984 1.4690 0.040 Uiso 1 1 calc R . .
C10 C 0.3051(4) 1.1799(3) 1.3630(3) 0.0367(8) Uani 1 1 d . . .
H10A H 0.2877 1.1409 1.2896 0.044 Uiso 1 1 calc R . .
C11 C 0.3780(4) 1.0014(3) 1.3929(3) 0.0329(7) Uani 1 1 d . . .
H11A H 0.4531 0.9701 1.4351 0.039 Uiso 1 1 calc R . .
C12 C 0.3641(4) 1.3033(4) 1.3855(3) 0.0432(9) Uani 1 1 d . . .
H12A H 0.4562 1.3048 1.3705 0.052 Uiso 1 1 calc R . .
H12B H 0.3018 1.3430 1.3434 0.052 Uiso 1 1 calc R . .
C13 C -0.1188(4) 1.3372(4) 1.3895(3) 0.0377(8) Uani 1 1 d . . .
H13A H -0.1360 1.4176 1.4251 0.045 Uiso 1 1 calc R . .
C14 C -0.1924(4) 1.3091(3) 1.2787(3) 0.0352(7) Uani 1 1 d . . .
H14A H -0.1808 1.2268 1.2439 0.042 Uiso 1 1 calc R . .
C15 C -0.1305(3) 1.3900(3) 1.2313(2) 0.0305(7) Uani 1 1 d . . .
H15A H -0.1600 1.4699 1.2537 0.037 Uiso 1 1 calc R . .
C16 C 0.0288(4) 1.3949(3) 1.2550(3) 0.0312(7) Uani 1 1 d . . .
H16A H 0.0569 1.3194 1.2179 0.037 Uiso 1 1 calc R . .
C17 C 0.0358(4) 1.3326(3) 1.3995(3) 0.0342(7) Uani 1 1 d . . .
H17A H 0.0849 1.3498 1.4717 0.041 Uiso 1 1 calc R . .
C18 C 0.0898(4) 1.4931(3) 1.2273(3) 0.0384(8) Uani 1 1 d . . .
H18A H 0.0365 1.4944 1.1603 0.046 Uiso 1 1 calc R . .
H18B H 0.0851 1.5684 1.2762 0.046 Uiso 1 1 calc R . .
C19 C -0.4020(4) 1.3183(3) 1.0053(3) 0.0321(7) Uani 1 1 d . . .
H19A H -0.4711 1.3630 0.9721 0.039 Uiso 1 1 calc R . .
C20 C -0.3554(4) 1.2271(3) 0.9258(3) 0.0319(7) Uani 1 1 d . . .
H20A H -0.2919 1.1782 0.9582 0.038 Uiso 1 1 calc R . .
C21 C -0.2787(3) 1.2867(3) 0.8703(3) 0.0299(7) Uani 1 1 d . . .
H21A H -0.3436 1.3319 0.8345 0.036 Uiso 1 1 calc R . .
C22 C -0.1566(3) 1.3685(3) 0.9442(3) 0.0300(7) Uani 1 1 d . . .
H22A H -0.0918 1.3227 0.9794 0.036 Uiso 1 1 calc R . .
C23 C -0.2758(3) 1.4024(3) 1.0738(2) 0.0292(6) Uani 1 1 d . . .
H23A H -0.3080 1.4654 1.1231 0.035 Uiso 1 1 calc R . .
C24 C -0.0766(4) 1.4361(3) 0.8968(3) 0.0366(8) Uani 1 1 d . . .
H24A H -0.0477 1.3813 0.8412 0.044 Uiso 1 1 calc R . .
H24B H -0.1376 1.4887 0.8688 0.044 Uiso 1 1 calc R . .
C25 C -0.3462(3) 1.1014(3) 0.6264(3) 0.0296(7) Uani 1 1 d . . .
H25A H -0.3660 1.1116 0.5582 0.036 Uiso 1 1 calc R . .
C26 C -0.2748(3) 0.9918(3) 0.6256(3) 0.0288(6) Uani 1 1 d . . .
H26A H -0.2616 0.9783 0.6924 0.035 Uiso 1 1 calc R . .
C27 C -0.1342(3) 1.0063(3) 0.6045(2) 0.0281(6) Uani 1 1 d . . .
H27A H -0.1459 1.0092 0.5345 0.034 Uiso 1 1 calc R . .
C28 C -0.0470(3) 1.1163(3) 0.6791(3) 0.0285(6) Uani 1 1 d . . .
H28A H -0.0229 1.1074 0.7478 0.034 Uiso 1 1 calc R . .
C29 C -0.2530(3) 1.2072(3) 0.7015(2) 0.0285(6) Uani 1 1 d . . .
H29A H -0.2995 1.2791 0.6981 0.034 Uiso 1 1 calc R . .
C30 C 0.0840(4) 1.1425(3) 0.6499(3) 0.0335(7) Uani 1 1 d . . .
H30A H 0.1340 1.0719 0.6381 0.040 Uiso 1 1 calc R . .
H30B H 0.0586 1.1633 0.5867 0.040 Uiso 1 1 calc R . .
C31 C -0.0713(4) 0.7074(3) 0.5255(3) 0.0321(7) Uani 1 1 d . . .
H31A H -0.0517 0.6553 0.4637 0.039 Uiso 1 1 calc R . .
C32 C 0.0078(4) 0.6738(3) 0.6159(3) 0.0301(7) Uani 1 1 d . . .
H32A H -0.0205 0.7205 0.6762 0.036 Uiso 1 1 calc R . .
C33 C 0.1634(4) 0.7001(3) 0.6324(3) 0.0305(7) Uani 1 1 d . . .
H33A H 0.1960 0.6488 0.5760 0.037 Uiso 1 1 calc R . .
C34 C 0.1976(3) 0.8272(3) 0.6422(3) 0.0294(6) Uani 1 1 d . . .
H34A H 0.1656 0.8763 0.6999 0.035 Uiso 1 1 calc R . .
C35 C -0.0251(3) 0.8330(3) 0.5366(2) 0.0295(7) Uani 1 1 d . . .
H35A H -0.0717 0.8524 0.4744 0.035 Uiso 1 1 calc R . .
C36 C 0.3485(4) 0.8648(3) 0.6562(3) 0.0348(7) Uani 1 1 d . . .
H36A H 0.3610 0.9497 0.6666 0.042 Uiso 1 1 calc R . .
H36B H 0.4053 0.8480 0.7161 0.042 Uiso 1 1 calc R . .
C37 C 0.2971(4) 0.5175(3) 0.7824(3) 0.0367(8) Uani 1 1 d . . .
H37A H 0.3617 0.4551 0.7776 0.044 Uiso 1 1 calc R . .
C38 C 0.3161(4) 0.5848(3) 0.8907(3) 0.0341(7) Uani 1 1 d . . .
H38A H 0.2453 0.6422 0.8957 0.041 Uiso 1 1 calc R . .
C39 C 0.4601(4) 0.6501(3) 0.9336(3) 0.0324(7) Uani 1 1 d . . .
H39A H 0.5330 0.5947 0.9369 0.039 Uiso 1 1 calc R . .
C40 C 0.4836(4) 0.7275(3) 0.8699(3) 0.0319(7) Uani 1 1 d . . .
H40A H 0.4133 0.7854 0.8723 0.038 Uiso 1 1 calc R . .
C41 C 0.3294(4) 0.5978(3) 0.7241(3) 0.0350(7) Uani 1 1 d . . .
H41A H 0.3235 0.5508 0.6538 0.042 Uiso 1 1 calc R . .
C42 C 0.6270(4) 0.7927(3) 0.9000(3) 0.0377(8) Uani 1 1 d . . .
H42A H 0.6290 0.8457 0.8587 0.045 Uiso 1 1 calc R . .
H42B H 0.6473 0.8406 0.9708 0.045 Uiso 1 1 calc R . .
C43 C 0.8779(4) 0.7683(4) 0.9124(3) 0.0409(8) Uani 1 1 d . . .
H43A H 0.9328 0.7073 0.8803 0.049 Uiso 1 1 calc R . .
C44 C 0.9425(4) 0.7997(4) 1.0253(3) 0.0427(9) Uani 1 1 d . . .
H44A H 0.8889 0.8586 1.0612 0.051 Uiso 1 1 calc R . .
C45 C 1.0945(4) 0.8493(4) 1.0515(4) 0.0498(10) Uani 1 1 d . . .
H45A H 1.1499 0.7874 1.0235 0.060 Uiso 1 1 calc R . .
H45B H 1.1311 0.8750 1.1251 0.060 Uiso 1 1 calc R . .
C46 C 1.1115(5) 0.9522(5) 1.0111(5) 0.0658(14) Uani 1 1 d . . .
H46A H 1.0638 1.0174 1.0438 0.079 Uiso 1 1 calc R . .
H46B H 1.2114 0.9791 1.0267 0.079 Uiso 1 1 calc R . .
C47 C 1.0502(5) 0.9165(5) 0.8982(4) 0.0632(14) Uani 1 1 d . . .
H47A H 1.1021 0.8550 0.8650 0.076 Uiso 1 1 calc R . .
H47B H 1.0595 0.9843 0.8732 0.076 Uiso 1 1 calc R . .
C48 C 0.8954(5) 0.8710(5) 0.8722(4) 0.0530(11) Uani 1 1 d . . .
H48A H 0.8425 0.9343 0.9016 0.064 Uiso 1 1 calc R . .
H48B H 0.8575 0.8463 0.7988 0.064 Uiso 1 1 calc R . .

loop_
_atom_site_aniso_label
_atom_site_aniso_U_11
_atom_site_aniso_U_22
_atom_site_aniso_U_33
_atom_site_aniso_U_23
_atom_site_aniso_U_13
_atom_site_aniso_U_12
O1 0.0280(12) 0.0475(15) 0.0454(15) 0.0195(12) 0.0131(11) -0.0001(11)
O2 0.0297(12) 0.0408(13) 0.0359(13) 0.0138(11) 0.0100(10) 0.0084(10)
O3 0.0435(15) 0.0380(14) 0.0589(17) 0.0237(13) 0.0247(13) 0.0153(12)
O4 0.0402(14) 0.0438(14) 0.0407(14) 0.0228(12) 0.0182(11) 0.0036(11)
O5 0.0306(12) 0.0374(13) 0.0268(11) 0.0096(10) 0.0050(9) 0.0004(10)
O6 0.0384(15) 0.0581(18) 0.0550(18) 0.0226(15) -0.0001(13) -0.0100(13)
O7 0.0351(14) 0.0320(12) 0.0383(13) 0.0099(10) 0.0015(11) -0.0060(10)
O8 0.0475(15) 0.0338(13) 0.0325(12) 0.0080(10) 0.0148(11) -0.0060(11)
O9 0.0387(14) 0.0427(14) 0.0378(13) 0.0161(12) 0.0110(11) -0.0039(11)
O10 0.0425(14) 0.0325(12) 0.0293(12) 0.0077(10) 0.0028(10) -0.0016(10)
O11 0.0627(19) 0.0352(14) 0.0474(16) 0.0131(12) -0.0017(14) -0.0085(13)
O12 0.0334(13) 0.0337(12) 0.0309(12) 0.0074(10) 0.0048(10) -0.0073(10)
O13 0.0529(17) 0.068(2) 0.0300(13) 0.0154(13) 0.0072(12) -0.0227(15)
O14 0.0311(13) 0.0605(17) 0.0300(12) 0.0101(12) 0.0107(10) -0.0083(12)
O15 0.0290(11) 0.0345(12) 0.0241(11) 0.0073(9) 0.0058(9) 0.0032(9)
O16 0.0280(13) 0.0576(18) 0.074(2) 0.0343(16) 0.0169(13) 0.0013(12)
O17 0.0317(12) 0.0320(12) 0.0321(12) 0.0080(10) 0.0132(10) 0.0014(10)
O18 0.0311(13) 0.0578(17) 0.0361(13) 0.0134(12) 0.0160(11) -0.0030(12)
O19 0.0353(14) 0.0594(18) 0.0351(13) 0.0021(12) 0.0104(11) -0.0167(13)
O20 0.0328(12) 0.0308(11) 0.0274(11) 0.0089(9) 0.0114(9) 0.0055(9)
O21 0.0373(14) 0.0508(16) 0.0423(15) 0.0060(12) 0.0147(12) -0.0090(12)
O22 0.0259(11) 0.0287(11) 0.0337(12) 0.0085(9) 0.0115(9) 0.0013(9)
O23 0.0252(12) 0.0379(13) 0.0407(13) 0.0131(11) 0.0109(10) 0.0034(9)
O24 0.0272(12) 0.0312(12) 0.0385(13) 0.0046(10) 0.0077(10) -0.0016(9)
O25 0.0308(12) 0.0289(11) 0.0296(11) 0.0070(9) 0.0114(9) 0.0045(9)
O26 0.0311(13) 0.0317(12) 0.0432(14) 0.0090(11) 0.0073(11) -0.0048(10)
O27 0.0291(12) 0.0360(12) 0.0330(12) 0.0123(10) 0.0139(10) 0.0019(9)
O28 0.0275(12) 0.0374(13) 0.0467(15) 0.0029(11) 0.0072(11) -0.0033(10)
O29 0.0408(15) 0.0277(12) 0.0469(15) 0.0098(11) 0.0102(12) -0.0046(10)
O30 0.0308(12) 0.0315(12) 0.0337(12) 0.0107(10) 0.0127(10) 0.0079(9)
O31 0.0375(14) 0.0405(14) 0.0589(17) 0.0074(13) 0.0273(13) -0.0023(11)
O32 0.0302(13) 0.0413(13) 0.0361(13) 0.0092(11) 0.0136(10) 0.0033(10)
O33 0.0364(15) 0.0326(13) 0.069(2) 0.0175(13) 0.0053(13) -0.0006(11)
O34 0.0370(14) 0.0433(15) 0.0636(18) 0.0302(14) 0.0154(13) 0.0048(11)
O35 0.104(3) 0.0377(17) 0.111(3) 0.0011(19) 0.078(3) -0.0073(18)
O36 0.056(2) 0.060(2) 0.078(2) 0.0307(19) 0.0094(18) 0.0069(16)
O37 0.0523(19) 0.062(2) 0.0519(19) 0.0065(16) 0.0004(15) -0.0090(15)
O38 0.0366(16) 0.073(2) 0.0597(19) 0.0253(17) 0.0049(14) -0.0064(15)
O39 0.0366(15) 0.0545(17) 0.0504(17) 0.0243(14) 0.0013(12) 0.0005(13)
O40 0.0360(14) 0.0467(15) 0.0469(15) 0.0197(13) 0.0175(12) 0.0101(11)
O41 0.036(3) 0.073(5) 0.054(3) 0.033(3) 0.016(2) 0.016(3)
O42 0.034(3) 0.089(5) 0.045(3) 0.003(3) 0.019(3) -0.018(3)
O41' 0.056(6) 0.071(8) 0.065(6) 0.036(6) 0.015(5) 0.011(5)
N1 0.0304(16) 0.0465(18) 0.0412(17) 0.0148(14) 0.0106(13) 0.0007(13)
N2 0.0450(19) 0.053(2) 0.0395(17) 0.0182(15) 0.0102(15) 0.0006(16)
C1 0.0290(17) 0.0435(19) 0.049(2) 0.0267(17) 0.0121(15) 0.0066(14)
C2 0.0277(16) 0.0391(18) 0.0305(16) 0.0153(14) 0.0084(13) -0.0002(13)
C3 0.0272(16) 0.0390(18) 0.0328(16) 0.0175(14) 0.0058(13) -0.0010(13)
C4 0.0308(17) 0.0396(18) 0.0389(18) 0.0184(15) 0.0095(15) 0.0015(14)
C5 0.0271(17) 0.047(2) 0.0436(19) 0.0225(17) 0.0130(15) 0.0065(14)
C6 0.036(2) 0.048(2) 0.048(2) 0.0199(18) 0.0096(17) -0.0040(16)
C7 0.0394(19) 0.0303(16) 0.0278(16) 0.0066(13) 0.0068(14) -0.0060(14)
C8 0.0375(19) 0.0368(18) 0.0280(16) 0.0078(14) 0.0065(14) -0.0093(14)
C9 0.0354(18) 0.0337(17) 0.0283(15) 0.0123(13) 0.0015(13) -0.0044(14)
C10 0.0344(19) 0.0399(19) 0.0346(18) 0.0151(15) 0.0025(14) -0.0031(15)
C11 0.0377(19) 0.0320(17) 0.0263(15) 0.0085(13) 0.0040(13) -0.0029(14)
C12 0.043(2) 0.041(2) 0.048(2) 0.0202(17) 0.0090(17) -0.0048(16)
C13 0.039(2) 0.046(2) 0.0279(16) 0.0092(15) 0.0106(14) -0.0086(16)
C14 0.0335(18) 0.0403(18) 0.0307(16) 0.0088(14) 0.0097(14) -0.0082(14)
C15 0.0289(16) 0.0355(16) 0.0276(15) 0.0079(13) 0.0098(13) 0.0005(13)
C16 0.0282(16) 0.0350(17) 0.0294(16) 0.0093(13) 0.0063(13) -0.0022(13)
C17 0.0360(18) 0.0346(17) 0.0288(16) 0.0043(13) 0.0091(14) -0.0063(14)
C18 0.0297(18) 0.0410(19) 0.047(2) 0.0173(17) 0.0098(15) 0.0004(14)
C19 0.0237(15) 0.0421(18) 0.0327(16) 0.0119(14) 0.0105(13) 0.0022(13)
C20 0.0302(17) 0.0362(17) 0.0298(16) 0.0092(14) 0.0100(13) -0.0010(13)
C21 0.0285(16) 0.0341(16) 0.0303(15) 0.0109(13) 0.0116(13) 0.0050(13)
C22 0.0274(16) 0.0338(16) 0.0298(15) 0.0067(13) 0.0127(13) 0.0011(13)
C23 0.0285(16) 0.0348(16) 0.0284(15) 0.0115(13) 0.0125(13) 0.0060(13)
C24 0.0336(18) 0.0420(19) 0.0320(17) 0.0062(15) 0.0115(14) -0.0089(15)
C25 0.0237(15) 0.0327(16) 0.0320(16) 0.0084(13) 0.0080(12) -0.0005(12)
C26 0.0283(16) 0.0284(15) 0.0293(15) 0.0067(12) 0.0090(13) -0.0010(12)
C27 0.0262(15) 0.0281(15) 0.0302(15) 0.0084(12) 0.0081(12) 0.0018(12)
C28 0.0257(15) 0.0285(15) 0.0311(15) 0.0064(12) 0.0099(12) -0.0002(12)
C29 0.0275(16) 0.0332(16) 0.0275(15) 0.0100(13) 0.0111(12) 0.0022(12)
C30 0.0292(17) 0.0294(16) 0.0400(18) 0.0040(14) 0.0131(14) -0.0024(13)
C31 0.0285(17) 0.0287(16) 0.0375(17) 0.0062(13) 0.0102(14) -0.0020(13)
C32 0.0310(17) 0.0259(15) 0.0342(16) 0.0071(13) 0.0124(14) -0.0008(12)
C33 0.0292(16) 0.0316(16) 0.0324(16) 0.0086(13) 0.0120(13) 0.0022(13)
C34 0.0278(16) 0.0302(15) 0.0326(16) 0.0112(13) 0.0099(13) 0.0025(12)
C35 0.0295(16) 0.0318(16) 0.0271(15) 0.0064(13) 0.0100(13) 0.0016(13)
C36 0.0293(17) 0.0345(17) 0.0407(19) 0.0112(15) 0.0092(14) -0.0003(13)
C37 0.0261(16) 0.0295(16) 0.055(2) 0.0138(15) 0.0087(15) 0.0057(13)
C38 0.0314(17) 0.0300(16) 0.050(2) 0.0201(15) 0.0164(15) 0.0064(13)
C39 0.0297(17) 0.0313(16) 0.0397(18) 0.0115(14) 0.0140(14) 0.0049(13)
C40 0.0338(18) 0.0343(17) 0.0311(16) 0.0120(14) 0.0127(13) 0.0028(13)
C41 0.0282(17) 0.0316(16) 0.046(2) 0.0070(15) 0.0150(15) 0.0068(13)
C42 0.0348(19) 0.0403(19) 0.0397(19) 0.0149(15) 0.0091(15) 0.0003(15)
C43 0.0343(19) 0.051(2) 0.041(2) 0.0175(17) 0.0105(16) -0.0023(16)
C44 0.039(2) 0.047(2) 0.041(2) 0.0118(17) 0.0103(17) -0.0013(17)
C45 0.038(2) 0.055(2) 0.052(2) 0.013(2) 0.0066(18) -0.0033(18)
C46 0.045(3) 0.063(3) 0.082(4) 0.020(3) 0.006(2) -0.016(2)
C47 0.048(3) 0.077(4) 0.071(3) 0.038(3) 0.012(2) -0.013(2)
C48 0.044(2) 0.064(3) 0.061(3) 0.035(2) 0.013(2) -0.003(2)

loop_
_atom_type_symbol
_atom_type_description
_atom_type_scat_dispersion_real
_atom_type_scat_dispersion_imag
_atom_type_scat_source
C C 0.0033 0.0016 'International Tables Vol C Tables 4.2.6.8 and 6.1.1.4'
H H 0.0000 0.0000 'International Tables Vol C Tables 4.2.6.8 and 6.1.1.4'
N N 0.0061 0.0033 'International Tables Vol C Tables 4.2.6.8 and 6.1.1.4'
O O 0.0106 0.0060 'International Tables Vol C Tables 4.2.6.8 and 6.1.1.4'

loop_
_geom_angle_atom_site_label_1
_geom_angle_atom_site_label_2
_geom_angle_atom_site_label_3
_geom_angle
C5 O1 C4 113.1(3)
C5 O2 C39 119.0(3)
C1 O3 H3 105.8
C2 O4 H4 103.9
C11 O5 C3 116.9(3)
C6 O6 H6 109.4
C11 O7 C10 114.5(3)
C7 O8 H8 103.0
C8 O9 H9 101.5
C17 O10 C9 117.8(3)
C12 O11 H11 119.2
C17 O12 C16 113.6(3)
C13 O13 H13 101.9
C14 O14 H14 107.1
C23 O15 C15 118.1(3)
C18 O16 H16 108.2
C23 O17 C22 113.1(2)
C19 O18 H18 117.2
C20 O19 H19 108.3
C29 O20 C21 117.0(2)
C24 O21 H21 114.3
C29 O22 C28 114.3(2)
C25 O23 H23 101.7
C26 O24 H24 109.4
C35 O25 C27 118.2(3)
C30 O26 H26 110.7
C35 O27 C34 112.8(2)
C31 O28 H28 113.3
C32 O29 H29 101.4
C41 O30 C33 118.7(3)
C36 O31 H31 111.4
C41 O32 C40 113.7(3)
C37 O33 H33 110.1
C38 O34 H34 108.1
H35B O35 H35C 112.4
H36C O36 H36D 103.0
H37B O37 H37C 103.0
H38B O38 H38C 100.7
H39B O39 H39C 106.6
H40B O40 H40C 108.5
H41B O41 H41C 104.2
H41B O41 H41D 91.6
H41C O41 H41D 12.9
H42C O42 H42D 111.4
H42C O42 H41E 99.5
H42D O42 H41E 77.1
H41C O41' H41D 25.7
H41C O41' H41E 78.2
H41D O41' H41E 103.9
C42 N1 C43 115.4(3)
C42 N1 H1 106.3
C43 N1 H1 96.7
C44 N2 H2B 105.4
C44 N2 H2C 109.4
H2B N2 H2C 97.7
O3 C1 C2 112.4(3)
O3 C1 C5 111.4(3)
C2 C1 C5 109.7(3)
O3 C1 H1A 107.7
C2 C1 H1A 107.7
C5 C1 H1A 107.7
O4 C2 C1 108.2(3)
O4 C2 C3 111.5(3)
C1 C2 C3 110.2(3)
O4 C2 H2A 109.0
C1 C2 H2A 109.0
C3 C2 H2A 109.0
O5 C3 C2 108.1(3)
O5 C3 C4 108.4(3)
C2 C3 C4 111.3(3)
O5 C3 H3A 109.7
C2 C3 H3A 109.7
C4 C3 H3A 109.7
O1 C4 C6 106.8(3)
O1 C4 C3 109.9(3)
C6 C4 C3 113.9(3)
O1 C4 H4A 108.7
C6 C4 H4A 108.7
C3 C4 H4A 108.7
O1 C5 O2 109.8(3)
O1 C5 C1 110.1(3)
O2 C5 C1 108.5(3)
O1 C5 H5A 109.5
O2 C5 H5A 109.5
C1 C5 H5A 109.5
O6 C6 C4 110.3(3)
O6 C6 H6A 109.6
C4 C6 H6A 109.6
O6 C6 H6B 109.6
C4 C6 H6B 109.6
H6A C6 H6B 108.1
O8 C7 C8 110.4(3)
O8 C7 C11 109.3(3)
C8 C7 C11 112.5(3)
O8 C7 H7A 108.2
C8 C7 H7A 108.2
C11 C7 H7A 108.2
O9 C8 C9 113.4(3)
O9 C8 C7 106.5(3)
C9 C8 C7 108.4(3)
O9 C8 H8A 109.5
C9 C8 H8A 109.5
C7 C8 H8A 109.5
O10 C9 C8 107.0(3)
O10 C9 C10 112.4(3)
C8 C9 C10 109.2(3)
O10 C9 H9A 109.4
C8 C9 H9A 109.4
C10 C9 H9A 109.4
O7 C10 C12 107.0(3)
O7 C10 C9 107.7(3)
C12 C10 C9 115.5(3)
O7 C10 H10A 108.8
C12 C10 H10A 108.8
C9 C10 H10A 108.8
O5 C11 O7 111.2(3)
O5 C11 C7 108.4(3)
O7 C11 C7 110.1(3)
O5 C11 H11A 109.0
O7 C11 H11A 109.0
C7 C11 H11A 109.0
O11 C12 C10 108.8(3)
O11 C12 H12A 109.9
C10 C12 H12A 109.9
O11 C12 H12B 109.9
C10 C12 H12B 109.9
H12A C12 H12B 108.3
O13 C13 C17 109.5(3)
O13 C13 C14 111.7(3)
C17 C13 C14 108.5(3)
O13 C13 H13A 109.0
C17 C13 H13A 109.0
C14 C13 H13A 109.0
O14 C14 C13 108.9(3)
O14 C14 C15 110.1(3)
C13 C14 C15 110.6(3)
O14 C14 H14A 109.1
C13 C14 H14A 109.1
C15 C14 H14A 109.1
O15 C15 C14 106.0(3)
O15 C15 C16 107.8(3)
C14 C15 C16 112.1(3)
O15 C15 H15A 110.3
C14 C15 H15A 110.3
C16 C15 H15A 110.3
O12 C16 C18 106.6(3)
O12 C16 C15 109.9(3)
C18 C16 C15 111.3(3)
O12 C16 H16A 109.7
C18 C16 H16A 109.7
C15 C16 H16A 109.7
O12 C17 O10 111.0(3)
O12 C17 C13 109.7(3)
O10 C17 C13 108.7(3)
O12 C17 H17A 109.1
O10 C17 H17A 109.1
C13 C17 H17A 109.1
O16 C18 C16 108.5(3)
O16 C18 H18A 110.0
C16 C18 H18A 110.0
O16 C18 H18B 110.0
C16 C18 H18B 110.0
H18A C18 H18B 108.4
O18 C19 C20 111.4(3)
O18 C19 C23 108.9(3)
C20 C19 C23 109.4(3)
O18 C19 H19A 109.0
C20 C19 H19A 109.0
C23 C19 H19A 109.0
O19 C20 C19 108.8(3)
O19 C20 C21 110.3(3)
C19 C20 C21 109.6(3)
O19 C20 H20A 109.4
C19 C20 H20A 109.4
C21 C20 H20A 109.4
O20 C21 C22 111.7(3)
O20 C21 C20 106.7(3)
C22 C21 C20 109.7(3)
O20 C21 H21A 109.5
C22 C21 H21A 109.5
C20 C21 H21A 109.5
O17 C22 C24 106.9(3)
O17 C22 C21 108.4(3)
C24 C22 C21 113.9(3)
O17 C22 H22A 109.2
C24 C22 H22A 109.2
C21 C22 H22A 109.2
O15 C23 O17 110.7(3)
O15 C23 C19 108.8(3)
O17 C23 C19 110.1(3)
O15 C23 H23A 109.0
O17 C23 H23A 109.0
C19 C23 H23A 109.0
O21 C24 C22 111.0(3)
O21 C24 H24A 109.4
C22 C24 H24A 109.4
O21 C24 H24B 109.4
C22 C24 H24B 109.4
H24A C24 H24B 108.0
O23 C25 C26 107.9(3)
O23 C25 C29 110.7(3)
C26 C25 C29 110.2(3)
O23 C25 H25A 109.3
C26 C25 H25A 109.3
C29 C25 H25A 109.3
O24 C26 C25 108.8(3)
O24 C26 C27 110.9(3)
C25 C26 C27 109.2(3)
O24 C26 H26A 109.3
C25 C26 H26A 109.3
C27 C26 H26A 109.3
O25 C27 C26 105.8(3)
O25 C27 C28 108.9(3)
C26 C27 C28 110.9(3)
O25 C27 H27A 110.4
C26 C27 H27A 110.4
C28 C27 H27A 110.4
O22 C28 C30 105.2(3)
O22 C28 C27 109.8(3)
C30 C28 C27 111.8(3)
O22 C28 H28A 110.0
C30 C28 H28A 110.0
C27 C28 H28A 110.0
O22 C29 O20 110.5(3)
O22 C29 C25 110.2(3)
O20 C29 C25 109.2(3)
O22 C29 H29A 109.0
O20 C29 H29A 109.0
C25 C29 H29A 109.0
O26 C30 C28 112.1(3)
O26 C30 H30A 109.2
C28 C30 H30A 109.2
O26 C30 H30B 109.2
C28 C30 H30B 109.2
H30A C30 H30B 107.9
O28 C31 C32 110.6(3)
O28 C31 C35 108.5(3)
C32 C31 C35 109.6(3)
O28 C31 H31A 109.4
C32 C31 H31A 109.4
C35 C31 H31A 109.4
O29 C32 C33 111.5(3)
O29 C32 C31 108.8(3)
C33 C32 C31 110.3(3)
O29 C32 H32A 108.8
C33 C32 H32A 108.8
C31 C32 H32A 108.8
O30 C33 C34 109.7(3)
O30 C33 C32 105.9(3)
C34 C33 C32 110.2(3)
O30 C33 H33A 110.3
C34 C33 H33A 110.3
C32 C33 H33A 110.3
O27 C34 C36 106.6(3)
O27 C34 C33 108.3(3)
C36 C34 C33 115.9(3)
O27 C34 H34A 108.6
C36 C34 H34A 108.6
C33 C34 H34A 108.6
O25 C35 O27 110.0(3)
O25 C35 C31 108.6(3)
O27 C35 C31 110.9(3)
O25 C35 H35A 109.1
O27 C35 H35A 109.1
C31 C35 H35A 109.1
O31 C36 C34 110.0(3)
O31 C36 H36A 109.7
C34 C36 H36A 109.7
O31 C36 H36B 109.7
C34 C36 H36B 109.7
H36A C36 H36B 108.2
O33 C37 C38 111.8(3)
O33 C37 C41 107.4(3)
C38 C37 C41 110.3(3)
O33 C37 H37A 109.1
C38 C37 H37A 109.1
C41 C37 H37A 109.1
O34 C38 C37 110.7(3)
O34 C38 C39 109.3(3)
C37 C38 C39 110.4(3)
O34 C38 H38A 108.8
C37 C38 H38A 108.8
C39 C38 H38A 108.8
O2 C39 C38 106.2(3)
O2 C39 C40 108.8(3)
C38 C39 C40 109.6(3)
O2 C39 H39A 110.7
C38 C39 H39A 110.7
C40 C39 H39A 110.7
O32 C40 C42 106.1(3)
O32 C40 C39 109.5(3)
C42 C40 C39 115.6(3)
O32 C40 H40A 108.5
C42 C40 H40A 108.5
C39 C40 H40A 108.5
O32 C41 O30 110.9(3)
O32 C41 C37 111.1(3)
O30 C41 C37 107.2(3)
O32 C41 H41A 109.2
O30 C41 H41A 109.2
C37 C41 H41A 109.2
N1 C42 C40 111.2(3)
N1 C42 H42A 109.4
C40 C42 H42A 109.4
N1 C42 H42B 109.4
C40 C42 H42B 109.4
H42A C42 H42B 108.0
N1 C43 C48 115.6(3)
N1 C43 C44 110.3(3)
C48 C43 C44 111.8(4)
N1 C43 H43A 106.1
C48 C43 H43A 106.1
C44 C43 H43A 106.1
N2 C44 C45 109.7(3)
N2 C44 C43 108.2(3)
C45 C44 C43 110.9(3)
N2 C44 H44A 109.3
C45 C44 H44A 109.3
C43 C44 H44A 109.3
C44 C45 C46 112.1(4)
C44 C45 H45A 109.2
C46 C45 H45A 109.2
C44 C45 H45B 109.2
C46 C45 H45B 109.2
H45A C45 H45B 107.9
C47 C46 C45 110.4(4)
C47 C46 H46A 109.6
C45 C46 H46A 109.6
C47 C46 H46B 109.6
C45 C46 H46B 109.6
H46A C46 H46B 108.1
C46 C47 C48 110.3(4)
C46 C47 H47A 109.6
C48 C47 H47A 109.6
C46 C47 H47B 109.6
C48 C47 H47B 109.6
H47A C47 H47B 108.1
C43 C48 C47 110.6(4)
C43 C48 H48A 109.5
C47 C48 H48A 109.5
C43 C48 H48B 109.5
C47 C48 H48B 109.5
H48A C48 H48B 108.1

loop_
_geom_bond_atom_site_label_1
_geom_bond_atom_site_label_2
_geom_bond_distance
O1 C5 1.411(5)
O1 C4 1.445(4)
O2 C5 1.417(4)
O2 C39 1.427(4)
O3 C1 1.419(5)
O3 H3 0.8401
O4 C2 1.432(4)
O4 H4 0.8400
O5 C11 1.414(4)
O5 C3 1.434(4)
O6 C6 1.423(5)
O6 H6 0.8400
O7 C11 1.416(4)
O7 C10 1.445(4)
O8 C7 1.434(4)
O8 H8 0.8400
O9 C8 1.417(4)
O9 H9 0.8400
O10 C17 1.427(4)
O10 C9 1.433(4)
O11 C12 1.432(5)
O11 H11 0.8400
O12 C17 1.416(4)
O12 C16 1.444(4)
O13 C13 1.425(4)
O13 H13 0.8400
O14 C14 1.431(4)
O14 H14 0.8400
O15 C23 1.404(4)
O15 C15 1.434(4)
O16 C18 1.437(4)
O16 H16 0.8399
O17 C23 1.416(4)
O17 C22 1.446(4)
O18 C19 1.418(4)
O18 H18 0.8400
O19 C20 1.431(4)
O19 H19 0.8401
O20 C29 1.421(4)
O20 C21 1.428(4)
O21 C24 1.423(4)
O21 H21 0.8400
O22 C29 1.414(4)
O22 C28 1.434(4)
O23 C25 1.425(4)
O23 H23 0.8400
O24 C26 1.427(4)
O24 H24 0.8400
O25 C35 1.405(4)
O25 C27 1.440(4)
O26 C30 1.435(4)
O26 H26 0.8400
O27 C35 1.428(4)
O27 C34 1.441(4)
O28 C31 1.420(4)
O28 H28 0.8400
O29 C32 1.428(4)
O29 H29 0.8401
O30 C41 1.411(4)
O30 C33 1.433(4)
O31 C36 1.421(5)
O31 H31 0.8400
O32 C41 1.411(4)
O32 C40 1.445(4)
O33 C37 1.427(4)
O33 H33 0.8400
O34 C38 1.439(4)
O34 H34 0.8400
O35 H35B 0.8400
O35 H35C 0.8400
O36 H36C 0.8401
O36 H36D 0.8400
O37 H37B 0.8400
O37 H37C 0.8400
O38 H38B 0.8400
O38 H38C 0.8400
O39 H39B 0.8400
O39 H39C 0.8401
O40 H40B 0.8401
O40 H40C 0.8399
O41 H41B 0.8400
O41 H41C 0.8399
O41 H41D 0.5035
O42 H42C 0.8400
O42 H42D 0.8400
O42 H41E 1.4561
O41' H41C 0.7168
O41' H41D 0.8400
O41' H41E 0.8400
N1 C42 1.459(5)
N1 C43 1.488(5)
N1 H1 0.9100
N2 C44 1.464(5)
N2 H2B 0.9100
N2 H2C 0.9100
C1 C2 1.507(5)
C1 C5 1.521(5)
C1 H1A 1.0000
C2 C3 1.521(5)
C2 H2A 1.0000
C3 C4 1.529(5)
C3 H3A 1.0000
C4 C6 1.499(5)
C4 H4A 1.0000
C5 H5A 1.0000
C6 H6A 0.9900
C6 H6B 0.9900
C7 C8 1.524(5)
C7 C11 1.529(5)
C7 H7A 1.0000
C8 C9 1.517(5)
C8 H8A 1.0000
C9 C10 1.538(5)
C9 H9A 1.0000
C10 C12 1.500(5)
C10 H10A 1.0000
C11 H11A 1.0000
C12 H12A 0.9900
C12 H12B 0.9900
C13 C17 1.514(5)
C13 C14 1.527(5)
C13 H13A 1.0000
C14 C15 1.528(5)
C14 H14A 1.0000
C15 C16 1.536(5)
C15 H15A 1.0000
C16 C18 1.506(5)
C16 H16A 1.0000
C17 H17A 1.0000
C18 H18A 0.9900
C18 H18B 0.9900
C19 C20 1.518(5)
C19 C23 1.537(5)
C19 H19A 1.0000
C20 C21 1.523(4)
C20 H20A 1.0000
C21 C22 1.521(5)
C21 H21A 1.0000
C22 C24 1.516(5)
C22 H22A 1.0000
C23 H23A 1.0000
C24 H24A 0.9900
C24 H24B 0.9900
C25 C26 1.512(5)
C25 C29 1.530(5)
C25 H25A 1.0000
C26 C27 1.516(4)
C26 H26A 1.0000
C27 C28 1.536(4)
C27 H27A 1.0000
C28 C30 1.512(4)
C28 H28A 1.0000
C29 H29A 1.0000
C30 H30A 0.9900
C30 H30B 0.9900
C31 C32 1.520(5)
C31 C35 1.522(5)
C31 H31A 1.0000
C32 C33 1.520(5)
C32 H32A 1.0000
C33 C34 1.517(4)
C33 H33A 1.0000
C34 C36 1.506(5)
C34 H34A 1.0000
C35 H35A 1.0000
C36 H36A 0.9900
C36 H36B 0.9900
C37 C38 1.507(6)
C37 C41 1.520(5)
C37 H37A 1.0000
C38 C39 1.517(5)
C38 H38A 1.0000
C39 C40 1.529(5)
C39 H39A 1.0000
C40 C42 1.515(5)
C40 H40A 1.0000
C41 H41A 1.0000
C42 H42A 0.9900
C42 H42B 0.9900
C43 C48 1.528(6)
C43 C44 1.533(6)
C43 H43A 1.0000
C44 C45 1.529(6)
C44 H44A 1.0000
C45 C46 1.531(7)
C45 H45A 0.9900
C45 H45B 0.9900
C46 C47 1.527(8)
C46 H46A 0.9900
C46 H46B 0.9900
C47 C48 1.542(6)
C47 H47A 0.9900
C47 H47B 0.9900
C48 H48A 0.9900
C48 H48B 0.9900

loop_
_geom_torsion_atom_site_label_1
_geom_torsion_atom_site_label_2
_geom_torsion_atom_site_label_3
_geom_torsion_atom_site_label_4
_geom_torsion
O3 C1 C2 O4 59.0(4)
C5 C1 C2 O4 -176.5(3)
O3 C1 C2 C3 -178.8(3)
C5 C1 C2 C3 -54.4(4)
C11 O5 C3 C2 114.2(3)
C11 O5 C3 C4 -125.1(3)
O4 C2 C3 O5 -68.8(3)
C1 C2 C3 O5 171.1(3)
O4 C2 C3 C4 172.3(3)
C1 C2 C3 C4 52.2(4)
C5 O1 C4 C6 -177.1(3)
C5 O1 C4 C3 59.0(4)
O5 C3 C4 O1 -171.7(3)
C2 C3 C4 O1 -52.9(4)
O5 C3 C4 C6 68.6(4)
C2 C3 C4 C6 -172.6(3)
C4 O1 C5 O2 57.0(4)
C4 O1 C5 C1 -62.4(4)
C39 O2 C5 O1 123.8(3)
C39 O2 C5 C1 -115.8(3)
O3 C1 C5 O1 -175.8(3)
C2 C1 C5 O1 59.2(4)
O3 C1 C5 O2 64.1(4)
C2 C1 C5 O2 -61.0(4)
O1 C4 C6 O6 -63.4(4)
C3 C4 C6 O6 58.2(4)
O8 C7 C8 O9 62.1(3)
C11 C7 C8 O9 -175.5(3)
O8 C7 C8 C9 -175.6(3)
C11 C7 C8 C9 -53.2(4)
C17 O10 C9 C8 144.0(3)
C17 O10 C9 C10 -96.1(4)
O9 C8 C9 O10 -62.4(4)
C7 C8 C9 O10 179.6(3)
O9 C8 C9 C10 175.7(3)
C7 C8 C9 C10 57.7(4)
C11 O7 C10 C12 -172.5(3)
C11 O7 C10 C9 62.7(4)
O10 C9 C10 O7 179.9(3)
C8 C9 C10 O7 -61.5(4)
O10 C9 C10 C12 60.4(4)
C8 C9 C10 C12 179.0(3)
C3 O5 C11 O7 107.6(3)
C3 O5 C11 C7 -131.2(3)
C10 O7 C11 O5 62.6(4)
C10 O7 C11 C7 -57.6(4)
O8 C7 C11 O5 53.1(4)
C8 C7 C11 O5 -70.0(4)
O8 C7 C11 O7 175.0(3)
C8 C7 C11 O7 51.9(4)
O7 C10 C12 O11 -67.6(4)
C9 C10 C12 O11 52.3(4)
O13 C13 C14 O14 63.5(4)
C17 C13 C14 O14 -175.7(3)
O13 C13 C14 C15 -175.4(3)
C17 C13 C14 C15 -54.6(4)
C23 O15 C15 C14 112.9(3)
C23 O15 C15 C16 -127.0(3)
O14 C14 C15 O15 -72.2(3)
C13 C14 C15 O15 167.4(3)
O14 C14 C15 C16 170.5(3)
C13 C14 C15 C16 50.1(4)
C17 O12 C16 C18 178.8(3)
C17 O12 C16 C15 58.2(4)
O15 C15 C16 O12 -166.2(3)
C14 C15 C16 O12 -49.9(4)
O15 C15 C16 C18 76.0(4)
C14 C15 C16 C18 -167.7(3)
C16 O12 C17 O10 55.2(4)
C16 O12 C17 C13 -64.9(4)
C9 O10 C17 O12 104.2(3)
C9 O10 C17 C13 -135.1(3)
O13 C13 C17 O12 -176.6(3)
C14 C13 C17 O12 61.3(4)
O13 C13 C17 O10 61.9(4)
C14 C13 C17 O10 -60.2(4)
O12 C16 C18 O16 74.7(4)
C15 C16 C18 O16 -165.5(3)
O18 C19 C20 O19 64.1(4)
C23 C19 C20 O19 -175.5(3)
O18 C19 C20 C21 -175.2(3)
C23 C19 C20 C21 -54.8(4)
C29 O20 C21 C22 -104.3(3)
C29 O20 C21 C20 135.8(3)
O19 C20 C21 O20 -62.2(4)
C19 C20 C21 O20 178.0(3)
O19 C20 C21 C22 176.6(3)
C19 C20 C21 C22 56.9(4)
C23 O17 C22 C24 -174.3(3)
C23 O17 C22 C21 62.5(3)
O20 C21 C22 O17 -176.9(3)
C20 C21 C22 O17 -58.8(3)
O20 C21 C22 C24 64.2(4)
C20 C21 C22 C24 -177.6(3)
C15 O15 C23 O17 107.0(3)
C15 O15 C23 C19 -131.9(3)
C22 O17 C23 O15 58.8(3)
C22 O17 C23 C19 -61.6(3)
O18 C19 C23 O15 57.0(3)
C20 C19 C23 O15 -64.9(3)
O18 C19 C23 O17 178.5(3)
C20 C19 C23 O17 56.6(4)
O17 C22 C24 O21 65.6(4)
C21 C22 C24 O21 -174.7(3)
O23 C25 C26 O24 62.5(3)
C29 C25 C26 O24 -176.5(3)
O23 C25 C26 C27 -176.4(3)
C29 C25 C26 C27 -55.4(3)
C35 O25 C27 C26 120.9(3)
C35 O25 C27 C28 -119.8(3)
O24 C26 C27 O25 -67.5(3)
C25 C26 C27 O25 172.6(3)
O24 C26 C27 C28 174.5(3)
C25 C26 C27 C28 54.7(4)
C29 O22 C28 C30 178.7(3)
C29 O22 C28 C27 58.3(3)
O25 C27 C28 O22 -170.9(2)
C26 C27 C28 O22 -54.8(3)
O25 C27 C28 C30 72.8(3)
C26 C27 C28 C30 -171.2(3)
C28 O22 C29 O20 61.0(3)
C28 O22 C29 C25 -59.8(3)
C21 O20 C29 O22 118.3(3)
C21 O20 C29 C25 -120.3(3)
O23 C25 C29 O22 176.6(3)
C26 C25 C29 O22 57.4(3)
O23 C25 C29 O20 55.1(3)
C26 C25 C29 O20 -64.2(3)
O22 C28 C30 O26 68.4(3)
C27 C28 C30 O26 -172.5(3)
O28 C31 C32 O29 65.0(3)
C35 C31 C32 O29 -175.5(3)
O28 C31 C32 C33 -172.5(3)
C35 C31 C32 C33 -52.9(4)
C41 O30 C33 C34 -116.6(3)
C41 O30 C33 C32 124.5(3)
O29 C32 C33 O30 -64.8(3)
C31 C32 C33 O30 174.3(2)
O29 C32 C33 C34 176.6(3)
C31 C32 C33 C34 55.7(4)
C35 O27 C34 C36 -172.2(3)
C35 O27 C34 C33 62.4(3)
O30 C33 C34 O27 -174.9(2)
C32 C33 C34 O27 -58.7(3)
O30 C33 C34 C36 65.3(4)
C32 C33 C34 C36 -178.5(3)
C27 O25 C35 O27 105.7(3)
C27 O25 C35 C31 -132.7(3)
C34 O27 C35 O25 58.8(3)
C34 O27 C35 C31 -61.4(3)
O28 C31 C35 O25 55.0(4)
C32 C31 C35 O25 -65.9(3)
O28 C31 C35 O27 176.0(3)
C32 C31 C35 O27 55.2(3)
O27 C34 C36 O31 -57.3(4)
C33 C34 C36 O31 63.3(4)
O33 C37 C38 O34 65.4(4)
C41 C37 C38 O34 -175.1(3)
O33 C37 C38 C39 -173.5(3)
C41 C37 C38 C39 -54.0(4)
C5 O2 C39 C38 134.2(3)
C5 O2 C39 C40 -107.8(3)
O34 C38 C39 O2 -65.4(3)
C37 C38 C39 O2 172.6(3)
O34 C38 C39 C40 177.2(3)
C37 C38 C39 C40 55.2(4)
C41 O32 C40 C42 -174.7(3)
C41 O32 C40 C39 59.9(4)
O2 C39 C40 O32 -172.4(3)
C38 C39 C40 O32 -56.6(4)
O2 C39 C40 C42 67.9(4)
C38 C39 C40 C42 -176.3(3)
C40 O32 C41 O30 60.0(4)
C40 O32 C41 C37 -59.2(4)
C33 O30 C41 O32 103.9(3)
C33 O30 C41 C37 -134.6(3)
O33 C37 C41 O32 177.2(3)
C38 C37 C41 O32 55.1(4)
O33 C37 C41 O30 55.9(4)
C38 C37 C41 O30 -66.2(4)
C43 N1 C42 C40 178.6(3)
O32 C40 C42 N1 -57.1(4)
C39 C40 C42 N1 64.4(4)
C42 N1 C43 C48 -45.0(5)
C42 N1 C43 C44 83.1(4)
N1 C43 C44 N2 55.7(4)
C48 C43 C44 N2 -174.1(3)
N1 C43 C44 C45 176.1(4)
C48 C43 C44 C45 -53.8(5)
N2 C44 C45 C46 173.5(4)
C43 C44 C45 C46 54.0(5)
C44 C45 C46 C47 -56.4(6)
C45 C46 C47 C48 57.7(6)
N1 C43 C48 C47 -176.8(4)
C44 C43 C48 C47 55.9(5)
C46 C47 C48 C43 -57.7(6)
